data_7247853
loop_
_publ_author_name
'Saletti, Mario'
'Venditti, Jacopo'
'Paolino, Marco'
'Zacchei, Arianna'
'Giuliani, Germano'
'Giorgi, Gianluca'
'Bonechi, Claudia'
'Donati, Alessandro'
'Cappelli, Andrea'

_publ_section_title
;
 A tri(ethylene glycol)-tethered Morita--Baylis--Hillman dimer in the
 formation of macrocyclic crown ether-paracyclophane hybrid structures
;
_journal_issue 51
_journal_name_full 'RSC Advances'
_journal_page_first 35773
_journal_page_last 35780
_journal_paper_doi 10.1039/D3RA06792K
_journal_volume 13
_journal_year 2023
_chemical_formula_moiety 'C36 H43 N7 O6'
_chemical_formula_sum 'C36 H43 N7 O6'
_chemical_formula_weight 669.77
_chemical_name_systematic
'dimethyl (14Z,11Z,3E,8E)-6-butyl-11H,11H-14,17-dioxa-6-aza-1,11(4,1)-ditriazola-2,10(1,4)-dibenzenacyclononadecaphane-3,8-diene-4,8-dicarboxylate'
_space_group_crystal_system monoclinic
_space_group_IT_number 14
_space_group_name_Hall '-P 2yab'
_space_group_name_H-M_alt 'P 1 21/a 1'
_atom_sites_solution_hydrogens geom
_audit_creation_method SHELXL-2019/2
_audit_update_record
;
2023-08-01 deposited with the CCDC.	2023-11-27 downloaded from the CCDC.
;
_cell_angle_alpha 90
_cell_angle_beta 102.531(8)
_cell_angle_gamma 90
_cell_formula_units_Z 4
_cell_length_a 10.9638(9)
_cell_length_b 22.3683(18)
_cell_length_c 14.3096(13)
_cell_measurement_reflns_used 513
_cell_measurement_temperature 293(2)
_cell_measurement_theta_max 27.28
_cell_measurement_theta_min 2.35
_cell_volume 3425.7(5)
_computing_cell_refinement
;
CrysAlisPro, Oxford Diffraction Ltd.,
Version 1.171.33.42 (release 29-05-2009 CrysAlis171 .NET)
(compiled May 29 2009,17:40:42)
;
_computing_data_collection
;
CrysAlisPro, Oxford Diffraction Ltd.,
Version 1.171.33.42 (release 29-05-2009 CrysAlis171 .NET)
(compiled May 29 2009,17:40:42)
;
_computing_data_reduction
;
CrysAlisPro, Oxford Diffraction Ltd.,
Version 1.171.33.42 (release 29-05-2009 CrysAlis171 .NET)
(compiled May 29 2009,17:40:42)
;
_computing_molecular_graphics 'Ortep-3 for Windows (Farrugia, 1997)'
_computing_publication_material 'WinGX publication routines (Farrugia, 1999)'
_computing_structure_refinement 'SHELXL-2019/2 (Sheldrick, 2019)'
_computing_structure_solution 'SHELXS-2013/1 (Sheldrick, 2013)'
_diffrn_ambient_temperature 293(2)
_diffrn_detector 'CCD plate'
_diffrn_detector_type Sapphire3
_diffrn_measured_fraction_theta_full 0.997
_diffrn_measured_fraction_theta_max 0.829
_diffrn_measurement_device 'four-circle diffractometer'
_diffrn_measurement_device_type 'Xcalibur, Sapphire3'
_diffrn_measurement_method '\w scans'
_diffrn_radiation_monochromator graphite
_diffrn_radiation_probe x-ray
_diffrn_radiation_type 'Mo K\a'
_diffrn_radiation_wavelength 0.71073
_diffrn_reflns_av_R_equivalents 0.1588
_diffrn_reflns_av_unetI/netI 0.4356
_diffrn_reflns_Laue_measured_fraction_full 0.997
_diffrn_reflns_Laue_measured_fraction_max 0.829
_diffrn_reflns_limit_h_max 14
_diffrn_reflns_limit_h_min -12
_diffrn_reflns_limit_k_max 29
_diffrn_reflns_limit_k_min -27
_diffrn_reflns_limit_l_max 11
_diffrn_reflns_limit_l_min -18
_diffrn_reflns_number 13701
_diffrn_reflns_point_group_measured_fraction_full 0.997
_diffrn_reflns_point_group_measured_fraction_max 0.829
_diffrn_reflns_theta_full 25.242
_diffrn_reflns_theta_max 28.204
_diffrn_reflns_theta_min 2.318
_diffrn_source 'fine-focus sealed X-ray tube'
_diffrn_source_type 'Enhance (Mo) X-ray Source'
_exptl_absorpt_coefficient_mu 0.090
_exptl_absorpt_correction_T_max 1.00000
_exptl_absorpt_correction_T_min 0.968
_exptl_absorpt_correction_type multi-scan
_exptl_absorpt_process_details
;
CrysAlisPro, Oxford Diffraction Ltd.,
Version 1.171.33.66 (release 28-04-2010 CrysAlis171 .NET)
(compiled Apr 28 2010,14:27:37)
Empirical absorption correction using spherical harmonics,
 implemented in SCALE3 ABSPACK scaling algorithm.
;
_exptl_crystal_colour colorless
_exptl_crystal_density_diffrn 1.299
_exptl_crystal_description prism
_exptl_crystal_F_000 1424
_exptl_crystal_size_max 0.4
_exptl_crystal_size_mid 0.3
_exptl_crystal_size_min 0.3
_refine_diff_density_max 0.150
_refine_diff_density_min -0.182
_refine_diff_density_rms 0.041
_refine_ls_extinction_method none
_refine_ls_goodness_of_fit_ref 0.692
_refine_ls_hydrogen_treatment constr
_refine_ls_matrix_type full
_refine_ls_number_parameters 445
_refine_ls_number_reflns 6994
_refine_ls_number_restraints 0
_refine_ls_restrained_S_all 0.692
_refine_ls_R_factor_all 0.2632
_refine_ls_R_factor_gt 0.0822
_refine_ls_shift/su_max 0.000
_refine_ls_shift/su_mean 0.000
_refine_ls_structure_factor_coef Fsqd
_refine_ls_weighting_details 'w=1/[\s^2^(Fo^2^)+(0.0163P)^2^] where P=(Fo^2^+2Fc^2^)/3'
_refine_ls_weighting_scheme calc
_refine_ls_wR_factor_gt 0.0759
_refine_ls_wR_factor_ref 0.1019
_reflns_Friedel_coverage 0.000
_reflns_number_gt 2021
_reflns_number_total 6994
_reflns_threshold_expression 'I > 2\s(I)'
_cod_data_source_file d3ra06792k2.cif
_cod_data_source_block VC1972
_cod_depositor_comments
;
The following automatic conversions were performed:

data item '_space_group_crystal_system' value 'Monoclinic' was
changed to 'monoclinic' in accordance with the
/home/data/users/saulius/crontab/automatic-downloads/rss-feeds/RSC/lib/dictionaries/cif_core.dic
dictionary named 'cif_core.dic' version 2.4.2 last updated on
2011-04-26.

Automatic conversion script
Id: cif_fix_values 8170 2020-07-09 18:12:32Z antanas 
;
_cod_original_sg_symbol_H-M 'P21 /a'
_cod_database_code 7247853
_shelx_shelxl_version_number 2019/2
_shelx_space_group_comment
;
The symmetry employed for this shelxl refinement is uniquely defined
by the following loop, which should always be used as a source of
symmetry information in preference to the above space-group names.
They are only intended as comments.
;

loop_
_space_group_symop_operation_xyz
'x, y, z'
'-x+1/2, y+1/2, -z'
'-x, -y, -z'
'x-1/2, -y-1/2, z'

loop_
_atom_site_label
_atom_site_type_symbol
_atom_site_fract_x
_atom_site_fract_y
_atom_site_fract_z
_atom_site_U_iso_or_equiv
_atom_site_adp_type
_atom_site_occupancy
_atom_site_site_symmetry_order
_atom_site_calc_flag
_atom_site_refinement_flags_posn
_atom_site_refinement_flags_adp
_atom_site_refinement_flags_occupancy
_atom_site_disorder_assembly
_atom_site_disorder_group
C1 C 0.3638(3) -0.02736(14) 0.5546(3) 0.0316(10) Uani 1 1 d . . . . .
C2 C 0.4633(4) -0.02486(15) 0.6332(3) 0.0419(12) Uani 1 1 d . . . . .
H2 H 0.466411 0.005761 0.677575 0.050 Uiso 1 1 calc R U . . .
C3 C 0.5581(3) -0.06705(14) 0.6468(3) 0.0366(11) Uani 1 1 d . . . . .
H3 H 0.623531 -0.064236 0.700282 0.044 Uiso 1 1 calc R U . . .
C4 C 0.5573(4) -0.11322(14) 0.5825(3) 0.0299(10) Uani 1 1 d . . . . .
C5 C 0.4592(4) -0.11635(15) 0.5035(3) 0.0404(11) Uani 1 1 d . . . . .
H5 H 0.456496 -0.147101 0.459311 0.048 Uiso 1 1 calc R U . . .
C6 C 0.3652(4) -0.07400(15) 0.4897(3) 0.0405(11) Uani 1 1 d . . . . .
H6 H 0.300696 -0.076609 0.435599 0.049 Uiso 1 1 calc R U . . .
C7 C 0.6549(4) -0.15938(14) 0.5991(3) 0.0315(10) Uani 1 1 d . . . . .
C8 C 0.7298(4) -0.17886(15) 0.6829(3) 0.0437(12) Uani 1 1 d . . . . .
H8 H 0.732763 -0.164895 0.744598 0.052 Uiso 1 1 calc R U . . .
N9 N 0.7681(3) -0.23161(13) 0.5609(3) 0.0492(10) Uani 1 1 d . . . . .
N10 N 0.6785(3) -0.19263(13) 0.5252(2) 0.0458(10) Uani 1 1 d . . . . .
C11 C 0.8891(4) -0.26169(15) 0.7163(3) 0.0549(13) Uani 1 1 d . . . . .
H11A H 0.903995 -0.247577 0.781864 0.066 Uiso 1 1 calc R U . . .
H11B H 0.967585 -0.259966 0.695506 0.066 Uiso 1 1 calc R U . . .
C12 C 0.8436(4) -0.32558(15) 0.7119(3) 0.0545(13) Uani 1 1 d . . . . .
H12A H 0.828807 -0.340134 0.646590 0.065 Uiso 1 1 calc R U . . .
H12B H 0.906138 -0.350844 0.751412 0.065 Uiso 1 1 calc R U . . .
O13 O 0.7312(3) -0.32751(10) 0.7456(2) 0.0659(10) Uani 1 1 d . . . . .
C14 C 0.6837(4) -0.38547(17) 0.7458(3) 0.0649(15) Uani 1 1 d . . . . .
H14A H 0.740608 -0.409726 0.792002 0.078 Uiso 1 1 calc R U . . .
H14B H 0.676376 -0.403350 0.683115 0.078 Uiso 1 1 calc R U . . .
C15 C 0.5593(4) -0.38410(17) 0.7709(3) 0.0623(15) Uani 1 1 d . . . . .
H15A H 0.499365 -0.368646 0.716200 0.075 Uiso 1 1 calc R U . . .
H15B H 0.535274 -0.424945 0.780920 0.075 Uiso 1 1 calc R U . . .
O16 O 0.5485(3) -0.34993(10) 0.8528(2) 0.0523(9) Uani 1 1 d . . . . .
C17 C 0.6226(4) -0.36958(15) 0.9391(3) 0.0518(13) Uani 1 1 d . . . . .
H17A H 0.709492 -0.371536 0.934397 0.062 Uiso 1 1 calc R U . . .
H17B H 0.596561 -0.409129 0.954574 0.062 Uiso 1 1 calc R U . . .
C18 C 0.6073(3) -0.32553(14) 1.0156(3) 0.0429(12) Uani 1 1 d . . . . .
H18A H 0.519854 -0.323018 1.018356 0.052 Uiso 1 1 calc R U . . .
H18B H 0.653826 -0.339335 1.077371 0.052 Uiso 1 1 calc R U . . .
N19 N 0.7723(3) -0.25842(13) 0.9942(3) 0.0511(11) Uani 1 1 d . . . . .
N20 N 0.7855(3) -0.20192(12) 0.9714(2) 0.0473(11) Uani 1 1 d . . . . .
C21 C 0.6737(3) -0.17453(14) 0.9589(3) 0.0315(10) Uani 1 1 d . . . . .
C22 C 0.5858(3) -0.21586(14) 0.9735(3) 0.0339(11) Uani 1 1 d . . . . .
H22 H 0.500767 -0.210064 0.969121 0.041 Uiso 1 1 calc R U . . .
C23 C 0.6590(4) -0.11127(14) 0.9316(3) 0.0320(10) Uani 1 1 d . . . . .
C24 C 0.5433(3) -0.08275(14) 0.9118(3) 0.0339(10) Uani 1 1 d . . . . .
H24 H 0.472866 -0.104014 0.918579 0.041 Uiso 1 1 calc R U . . .
C25 C 0.5300(3) -0.02382(14) 0.8823(3) 0.0351(11) Uani 1 1 d . . . . .
H25 H 0.450977 -0.006542 0.867953 0.042 Uiso 1 1 calc R U . . .
C26 C 0.6342(3) 0.01002(14) 0.8740(3) 0.0314(10) Uani 1 1 d . . . . .
C27 C 0.7505(3) -0.01829(14) 0.8972(3) 0.0422(12) Uani 1 1 d . . . . .
H27 H 0.821762 0.003397 0.893775 0.051 Uiso 1 1 calc R U . . .
C28 C 0.7627(3) -0.07725(14) 0.9248(3) 0.0408(12) Uani 1 1 d . . . . .
H28 H 0.841631 -0.094615 0.939290 0.049 Uiso 1 1 calc R U . . .
C29 C 0.6324(3) 0.07158(14) 0.8379(3) 0.0345(11) Uani 1 1 d . . . . .
H29 H 0.709454 0.084833 0.829010 0.041 Uiso 1 1 calc R U . . .
C30 C 0.5411(3) 0.11233(14) 0.8154(3) 0.0321(10) Uani 1 1 d . . . . .
C31 C 0.5723(4) 0.17221(17) 0.7785(3) 0.0466(13) Uani 1 1 d . . . . .
C32 C 0.4084(3) 0.10530(14) 0.8262(3) 0.0344(10) Uani 1 1 d . . . . .
H32A H 0.408707 0.087391 0.887992 0.041 Uiso 1 1 calc R U . . .
H32B H 0.370486 0.144545 0.825128 0.041 Uiso 1 1 calc R U . . .
N33 N 0.3320(3) 0.06821(11) 0.7508(2) 0.0270(8) Uani 1 1 d . . . . .
C34 C 0.2159(3) 0.05017(13) 0.7763(3) 0.0340(10) Uani 1 1 d . . . . .
H34A H 0.237259 0.024021 0.831482 0.041 Uiso 1 1 calc R U . . .
H34B H 0.169182 0.026405 0.723854 0.041 Uiso 1 1 calc R U . . .
C35 C 0.1278(3) 0.09866(14) 0.7994(3) 0.0416(11) Uani 1 1 d . . . . .
H35A H 0.167254 0.118819 0.858214 0.050 Uiso 1 1 calc R U . . .
H35B H 0.112372 0.128089 0.748400 0.050 Uiso 1 1 calc R U . . .
C36 C 0.0034(4) 0.07162(17) 0.8106(3) 0.0572(13) Uani 1 1 d . . . . .
H36A H -0.040876 0.100664 0.841150 0.069 Uiso 1 1 calc R U . . .
H36B H 0.019969 0.036913 0.852019 0.069 Uiso 1 1 calc R U . . .
C37 C -0.0798(4) 0.05306(16) 0.7149(3) 0.0613(14) Uani 1 1 d . . . . .
H37A H -0.103057 0.087840 0.675778 0.092 Uiso 1 1 calc R U . . .
H37B H -0.153591 0.033811 0.726034 0.092 Uiso 1 1 calc R U . . .
H37C H -0.034934 0.025860 0.682740 0.092 Uiso 1 1 calc R U . . .
C38 C 0.3175(3) 0.09771(14) 0.6565(3) 0.0321(10) Uani 1 1 d . . . . .
H38A H 0.399484 0.101938 0.642074 0.039 Uiso 1 1 calc R U . . .
H38B H 0.284568 0.137604 0.661123 0.039 Uiso 1 1 calc R U . . .
C39 C 0.2331(3) 0.06557(15) 0.5738(3) 0.0309(10) Uani 1 1 d . . . . .
C40 C 0.2582(3) 0.01411(14) 0.5334(3) 0.0371(11) Uani 1 1 d . . . . .
H40 H 0.195882 0.002489 0.481520 0.045 Uiso 1 1 calc R U . . .
C41 C 0.1124(4) 0.09487(17) 0.5243(3) 0.0418(12) Uani 1 1 d . . . . .
N90 N 0.7979(3) -0.22282(13) 0.6555(3) 0.0391(9) Uani 1 1 d . . . . .
N91 N 0.6523(3) -0.26637(12) 0.9956(2) 0.0367(9) Uani 1 1 d . . . . .
O1 O 0.6829(3) 0.17304(10) 0.7551(2) 0.0590(9) Uani 1 1 d . . . . .
O2 O 0.5039(3) 0.21443(11) 0.7713(3) 0.0894(14) Uani 1 1 d . . . . .
O3 O 0.0484(3) 0.07785(12) 0.4511(2) 0.0811(12) Uani 1 1 d . . . . .
O4 O 0.0851(2) 0.14276(11) 0.5716(2) 0.0506(8) Uani 1 1 d . . . . .
C42 C -0.0282(4) 0.17488(16) 0.5256(3) 0.0730(16) Uani 1 1 d . . . . .
H42A H -0.015420 0.193719 0.468212 0.109 Uiso 1 1 calc R U . . .
H42B H -0.046974 0.204754 0.568548 0.109 Uiso 1 1 calc R U . . .
H42C H -0.096561 0.147241 0.509865 0.109 Uiso 1 1 calc R U . . .
C31B C 0.7213(4) 0.22976(15) 0.7202(4) 0.090(2) Uani 1 1 d . . . . .
H31A H 0.665651 0.239886 0.660767 0.135 Uiso 1 1 calc R U . . .
H31B H 0.804888 0.226184 0.710333 0.135 Uiso 1 1 calc R U . . .
H31C H 0.718710 0.260534 0.766466 0.135 Uiso 1 1 calc R U . . .

loop_
_atom_site_aniso_label
_atom_site_aniso_U_11
_atom_site_aniso_U_22
_atom_site_aniso_U_33
_atom_site_aniso_U_23
_atom_site_aniso_U_13
_atom_site_aniso_U_12
C1 0.028(3) 0.037(2) 0.030(3) -0.002(2) 0.006(2) 0.0026(19)
C2 0.052(3) 0.039(2) 0.038(3) -0.010(2) 0.017(3) 0.003(2)
C3 0.029(3) 0.044(2) 0.033(3) -0.002(2) -0.003(2) 0.005(2)
C4 0.029(3) 0.030(2) 0.032(3) -0.002(2) 0.010(2) -0.0011(19)
C5 0.052(3) 0.037(2) 0.037(3) -0.010(2) 0.018(3) 0.000(2)
C6 0.040(3) 0.046(2) 0.032(3) -0.006(2) 0.002(2) 0.000(2)
C7 0.042(3) 0.026(2) 0.032(3) -0.001(2) 0.019(2) -0.0011(19)
C8 0.051(3) 0.037(2) 0.047(4) -0.007(2) 0.020(3) 0.005(2)
N9 0.062(3) 0.044(2) 0.046(3) -0.003(2) 0.019(2) 0.0068(18)
N10 0.059(3) 0.042(2) 0.038(3) 0.0015(18) 0.014(2) 0.0160(18)
C11 0.052(3) 0.052(3) 0.061(4) 0.007(3) 0.011(3) 0.008(2)
C12 0.067(4) 0.050(3) 0.048(4) 0.009(2) 0.016(3) 0.022(2)
O13 0.096(3) 0.0343(17) 0.084(3) -0.0051(16) 0.056(2) -0.0028(16)
C14 0.073(4) 0.060(3) 0.063(4) -0.006(3) 0.017(3) 0.006(3)
C15 0.075(4) 0.050(3) 0.062(4) -0.009(3) 0.013(3) -0.002(2)
O16 0.058(2) 0.0443(17) 0.052(2) 0.0009(16) 0.008(2) 0.0058(14)
C17 0.055(3) 0.034(2) 0.062(4) 0.015(3) 0.003(3) 0.002(2)
C18 0.042(3) 0.038(2) 0.051(3) 0.014(2) 0.015(3) -0.005(2)
N19 0.032(2) 0.040(2) 0.082(3) 0.013(2) 0.013(2) 0.0018(17)
N20 0.032(2) 0.036(2) 0.075(3) 0.0112(19) 0.014(2) 0.0024(16)
C21 0.030(3) 0.033(2) 0.030(3) -0.003(2) 0.005(2) -0.001(2)
C22 0.029(3) 0.033(2) 0.039(3) 0.001(2) 0.007(2) 0.004(2)
C23 0.035(3) 0.029(2) 0.033(3) 0.0016(19) 0.010(2) -0.0025(19)
C24 0.025(3) 0.038(2) 0.040(3) -0.002(2) 0.010(2) -0.0084(19)
C25 0.032(3) 0.035(2) 0.038(3) 0.004(2) 0.009(2) 0.0042(19)
C26 0.029(3) 0.030(2) 0.034(3) -0.0038(19) 0.004(2) -0.0018(19)
C27 0.026(3) 0.037(2) 0.063(4) 0.006(2) 0.007(3) -0.0056(19)
C28 0.028(3) 0.037(2) 0.057(3) 0.009(2) 0.008(2) 0.0008(19)
C29 0.025(3) 0.037(2) 0.040(3) -0.003(2) 0.004(2) -0.0074(19)
C30 0.027(3) 0.031(2) 0.037(3) -0.0034(19) 0.003(2) -0.0017(19)
C31 0.027(3) 0.045(3) 0.059(4) 0.005(2) -0.009(3) -0.010(2)
C32 0.033(3) 0.034(2) 0.033(3) -0.001(2) 0.001(2) 0.0079(18)
N33 0.028(2) 0.0303(17) 0.023(2) -0.0037(15) 0.0054(18) -0.0036(14)
C34 0.036(3) 0.031(2) 0.035(3) -0.0019(19) 0.009(2) -0.0005(18)
C35 0.038(3) 0.049(2) 0.040(3) -0.011(2) 0.012(2) 0.000(2)
C36 0.037(3) 0.086(3) 0.054(4) -0.013(3) 0.022(3) -0.002(2)
C37 0.035(3) 0.088(3) 0.059(4) -0.001(3) 0.006(3) -0.008(2)
C38 0.023(3) 0.034(2) 0.039(3) 0.002(2) 0.008(2) 0.0020(18)
C39 0.023(3) 0.040(2) 0.028(3) 0.006(2) 0.002(2) 0.0007(19)
C40 0.035(3) 0.042(2) 0.034(3) 0.000(2) 0.006(2) 0.001(2)
C41 0.037(3) 0.050(3) 0.038(3) 0.009(3) 0.007(3) 0.008(2)
N90 0.038(2) 0.0352(19) 0.044(3) 0.0030(19) 0.010(2) 0.0045(16)
N91 0.033(2) 0.0335(19) 0.046(3) 0.0053(16) 0.014(2) -0.0044(16)
O1 0.048(2) 0.0370(16) 0.093(3) 0.0194(16) 0.018(2) -0.0065(14)
O2 0.054(2) 0.0377(17) 0.174(4) 0.029(2) 0.018(2) 0.0154(15)
O3 0.067(3) 0.096(2) 0.057(3) -0.023(2) -0.037(2) 0.0366(18)
O4 0.045(2) 0.0553(17) 0.051(2) 0.0020(16) 0.0091(18) 0.0222(14)
C42 0.060(4) 0.069(3) 0.090(5) 0.011(3) 0.015(3) 0.037(3)
C31B 0.071(4) 0.053(3) 0.144(6) 0.041(3) 0.018(4) -0.023(2)

loop_
_atom_type_symbol
_atom_type_description
_atom_type_scat_dispersion_real
_atom_type_scat_dispersion_imag
_atom_type_scat_source
C C 0.0033 0.0016 'International Tables Vol C Tables 4.2.6.8 and 6.1.1.4'
H H 0.0000 0.0000 'International Tables Vol C Tables 4.2.6.8 and 6.1.1.4'
N N 0.0061 0.0033 'International Tables Vol C Tables 4.2.6.8 and 6.1.1.4'
O O 0.0106 0.0060 'International Tables Vol C Tables 4.2.6.8 and 6.1.1.4'

loop_
_geom_angle_atom_site_label_1
_geom_angle_atom_site_label_2
_geom_angle_atom_site_label_3
_geom_angle
_geom_angle_site_symmetry_1
_geom_angle_site_symmetry_3
_geom_angle_publ_flag
C2 C1 C6 116.7(3) . . ?
C2 C1 C40 126.1(4) . . ?
C6 C1 C40 117.2(4) . . ?
C3 C2 C1 121.4(3) . . ?
C3 C2 H2 119.3 . . ?
C1 C2 H2 119.3 . . ?
C4 C3 C2 121.2(4) . . ?
C4 C3 H3 119.4 . . ?
C2 C3 H3 119.4 . . ?
C5 C4 C3 118.3(3) . . ?
C5 C4 C7 120.4(3) . . ?
C3 C4 C7 121.2(4) . . ?
C4 C5 C6 120.3(4) . . ?
C4 C5 H5 119.8 . . ?
C6 C5 H5 119.8 . . ?
C5 C6 C1 122.1(4) . . ?
C5 C6 H6 118.9 . . ?
C1 C6 H6 118.9 . . ?
N10 C7 C8 109.1(3) . . ?
N10 C7 C4 120.9(4) . . ?
C8 C7 C4 129.9(4) . . ?
N90 C8 C7 104.0(4) . . ?
N90 C8 H8 128.0 . . ?
C7 C8 H8 128.0 . . ?
N10 N9 N90 106.9(3) . . ?
N9 N10 C7 108.0(3) . . ?
N90 C11 C12 111.2(3) . . ?
N90 C11 H11A 109.4 . . ?
C12 C11 H11A 109.4 . . ?
N90 C11 H11B 109.4 . . ?
C12 C11 H11B 109.4 . . ?
H11A C11 H11B 108.0 . . ?
O13 C12 C11 108.6(3) . . ?
O13 C12 H12A 110.0 . . ?
C11 C12 H12A 110.0 . . ?
O13 C12 H12B 110.0 . . ?
C11 C12 H12B 110.0 . . ?
H12A C12 H12B 108.4 . . ?
C14 O13 C12 112.4(3) . . ?
O13 C14 C15 110.1(3) . . ?
O13 C14 H14A 109.6 . . ?
C15 C14 H14A 109.6 . . ?
O13 C14 H14B 109.6 . . ?
C15 C14 H14B 109.6 . . ?
H14A C14 H14B 108.1 . . ?
O16 C15 C14 117.0(4) . . ?
O16 C15 H15A 108.0 . . ?
C14 C15 H15A 108.0 . . ?
O16 C15 H15B 108.0 . . ?
C14 C15 H15B 108.0 . . ?
H15A C15 H15B 107.3 . . ?
C17 O16 C15 115.0(3) . . ?
O16 C17 C18 107.5(3) . . ?
O16 C17 H17A 110.2 . . ?
C18 C17 H17A 110.2 . . ?
O16 C17 H17B 110.2 . . ?
C18 C17 H17B 110.2 . . ?
H17A C17 H17B 108.5 . . ?
N91 C18 C17 110.7(3) . . ?
N91 C18 H18A 109.5 . . ?
C17 C18 H18A 109.5 . . ?
N91 C18 H18B 109.5 . . ?
C17 C18 H18B 109.5 . . ?
H18A C18 H18B 108.1 . . ?
N20 N19 N91 107.0(3) . . ?
N19 N20 C21 108.8(3) . . ?
N20 C21 C22 108.6(3) . . ?
N20 C21 C23 121.2(3) . . ?
C22 C21 C23 130.1(4) . . ?
N91 C22 C21 103.7(3) . . ?
N91 C22 H22 128.1 . . ?
C21 C22 H22 128.1 . . ?
C28 C23 C24 117.3(3) . . ?
C28 C23 C21 120.1(3) . . ?
C24 C23 C21 122.6(3) . . ?
C25 C24 C23 122.0(3) . . ?
C25 C24 H24 119.0 . . ?
C23 C24 H24 119.0 . . ?
C24 C25 C26 120.6(3) . . ?
C24 C25 H25 119.7 . . ?
C26 C25 H25 119.7 . . ?
C25 C26 C27 117.1(3) . . ?
C25 C26 C29 126.1(3) . . ?
C27 C26 C29 116.8(3) . . ?
C28 C27 C26 122.0(3) . . ?
C28 C27 H27 119.0 . . ?
C26 C27 H27 119.0 . . ?
C27 C28 C23 121.0(3) . . ?
C27 C28 H28 119.5 . . ?
C23 C28 H28 119.5 . . ?
C30 C29 C26 132.4(4) . . ?
C30 C29 H29 113.8 . . ?
C26 C29 H29 113.8 . . ?
C29 C30 C32 126.4(3) . . ?
C29 C30 C31 118.3(4) . . ?
C32 C30 C31 115.3(3) . . ?
O2 C31 O1 123.9(4) . . ?
O2 C31 C30 123.2(4) . . ?
O1 C31 C30 113.0(3) . . ?
N33 C32 C30 113.2(3) . . ?
N33 C32 H32A 108.9 . . ?
C30 C32 H32A 108.9 . . ?
N33 C32 H32B 108.9 . . ?
C30 C32 H32B 108.9 . . ?
H32A C32 H32B 107.8 . . ?
C34 N33 C32 111.2(3) . . ?
C34 N33 C38 115.2(3) . . ?
C32 N33 C38 110.4(3) . . ?
N33 C34 C35 118.9(3) . . ?
N33 C34 H34A 107.6 . . ?
C35 C34 H34A 107.6 . . ?
N33 C34 H34B 107.6 . . ?
C35 C34 H34B 107.6 . . ?
H34A C34 H34B 107.0 . . ?
C36 C35 C34 111.1(3) . . ?
C36 C35 H35A 109.4 . . ?
C34 C35 H35A 109.4 . . ?
C36 C35 H35B 109.4 . . ?
C34 C35 H35B 109.4 . . ?
H35A C35 H35B 108.0 . . ?
C35 C36 C37 112.7(3) . . ?
C35 C36 H36A 109.1 . . ?
C37 C36 H36A 109.1 . . ?
C35 C36 H36B 109.1 . . ?
C37 C36 H36B 109.1 . . ?
H36A C36 H36B 107.8 . . ?
C36 C37 H37A 109.5 . . ?
C36 C37 H37B 109.5 . . ?
H37A C37 H37B 109.5 . . ?
C36 C37 H37C 109.5 . . ?
H37A C37 H37C 109.5 . . ?
H37B C37 H37C 109.5 . . ?
N33 C38 C39 115.3(3) . . ?
N33 C38 H38A 108.4 . . ?
C39 C38 H38A 108.4 . . ?
N33 C38 H38B 108.4 . . ?
C39 C38 H38B 108.4 . . ?
H38A C38 H38B 107.5 . . ?
C40 C39 C41 114.3(4) . . ?
C40 C39 C38 126.5(3) . . ?
C41 C39 C38 119.0(3) . . ?
C39 C40 C1 132.9(4) . . ?
C39 C40 H40 113.5 . . ?
C1 C40 H40 113.5 . . ?
O3 C41 O4 123.3(4) . . ?
O3 C41 C39 124.4(4) . . ?
O4 C41 C39 112.4(4) . . ?
C8 N90 N9 112.0(3) . . ?
C8 N90 C11 127.8(4) . . ?
N9 N90 C11 120.0(3) . . ?
C22 N91 N19 111.8(3) . . ?
C22 N91 C18 128.2(3) . . ?
N19 N91 C18 120.0(3) . . ?
C31 O1 C31B 116.5(3) . . ?
C41 O4 C42 115.3(3) . . ?
O4 C42 H42A 109.5 . . ?
O4 C42 H42B 109.5 . . ?
H42A C42 H42B 109.5 . . ?
O4 C42 H42C 109.5 . . ?
H42A C42 H42C 109.5 . . ?
H42B C42 H42C 109.5 . . ?
O1 C31B H31A 109.5 . . ?
O1 C31B H31B 109.5 . . ?
H31A C31B H31B 109.5 . . ?
O1 C31B H31C 109.5 . . ?
H31A C31B H31C 109.5 . . ?
H31B C31B H31C 109.5 . . ?

loop_
_geom_bond_atom_site_label_1
_geom_bond_atom_site_label_2
_geom_bond_distance
_geom_bond_site_symmetry_2
_geom_bond_publ_flag
C1 C2 1.387(5) . ?
C1 C6 1.398(4) . ?
C1 C40 1.464(4) . ?
C2 C3 1.386(4) . ?
C2 H2 0.9300 . ?
C3 C4 1.382(4) . ?
C3 H3 0.9300 . ?
C4 C5 1.384(5) . ?
C4 C7 1.469(5) . ?
C5 C6 1.382(5) . ?
C5 H5 0.9300 . ?
C6 H6 0.9300 . ?
C7 N10 1.362(4) . ?
C7 C8 1.369(5) . ?
C8 N90 1.344(4) . ?
C8 H8 0.9300 . ?
N9 N10 1.330(4) . ?
N9 N90 1.336(4) . ?
C11 N90 1.461(4) . ?
C11 C12 1.511(4) . ?
C11 H11A 0.9700 . ?
C11 H11B 0.9700 . ?
C12 O13 1.417(4) . ?
C12 H12A 0.9700 . ?
C12 H12B 0.9700 . ?
O13 C14 1.398(4) . ?
C14 C15 1.484(5) . ?
C14 H14A 0.9700 . ?
C14 H14B 0.9700 . ?
C15 O16 1.426(4) . ?
C15 H15A 0.9700 . ?
C15 H15B 0.9700 . ?
O16 C17 1.394(4) . ?
C17 C18 1.509(5) . ?
C17 H17A 0.9700 . ?
C17 H17B 0.9700 . ?
C18 N91 1.462(4) . ?
C18 H18A 0.9700 . ?
C18 H18B 0.9700 . ?
N19 N20 1.321(3) . ?
N19 N91 1.333(4) . ?
N20 C21 1.347(4) . ?
C21 C22 1.384(4) . ?
C21 C23 1.468(4) . ?
C22 N91 1.344(4) . ?
C22 H22 0.9300 . ?
C23 C28 1.389(4) . ?
C23 C24 1.393(4) . ?
C24 C25 1.382(4) . ?
C24 H24 0.9300 . ?
C25 C26 1.397(4) . ?
C25 H25 0.9300 . ?
C26 C27 1.397(4) . ?
C26 C29 1.469(4) . ?
C27 C28 1.375(4) . ?
C27 H27 0.9300 . ?
C28 H28 0.9300 . ?
C29 C30 1.340(4) . ?
C29 H29 0.9300 . ?
C30 C32 1.504(4) . ?
C30 C31 1.506(5) . ?
C31 O2 1.196(4) . ?
C31 O1 1.327(4) . ?
C32 N33 1.471(4) . ?
C32 H32A 0.9700 . ?
C32 H32B 0.9700 . ?
N33 C34 1.455(4) . ?
N33 C38 1.479(4) . ?
C34 C35 1.536(4) . ?
C34 H34A 0.9700 . ?
C34 H34B 0.9700 . ?
C35 C36 1.532(4) . ?
C35 H35A 0.9700 . ?
C35 H35B 0.9700 . ?
C36 C37 1.529(5) . ?
C36 H36A 0.9700 . ?
C36 H36B 0.9700 . ?
C37 H37A 0.9600 . ?
C37 H37B 0.9600 . ?
C37 H37C 0.9600 . ?
C38 C39 1.516(5) . ?
C38 H38A 0.9700 . ?
C38 H38B 0.9700 . ?
C39 C40 1.343(4) . ?
C39 C41 1.508(5) . ?
C40 H40 0.9300 . ?
C41 O3 1.190(5) . ?
C41 O4 1.336(4) . ?
O1 C31B 1.459(4) . ?
O4 C42 1.462(4) . ?
C42 H42A 0.9600 . ?
C42 H42B 0.9600 . ?
C42 H42C 0.9600 . ?
C31B H31A 0.9600 . ?
C31B H31B 0.9600 . ?
C31B H31C 0.9600 . ?

loop_
_geom_torsion_atom_site_label_1
_geom_torsion_atom_site_label_2
_geom_torsion_atom_site_label_3
_geom_torsion_atom_site_label_4
_geom_torsion
_geom_torsion_site_symmetry_1
_geom_torsion_site_symmetry_2
_geom_torsion_site_symmetry_3
_geom_torsion_site_symmetry_4
_geom_torsion_publ_flag
C6 C1 C2 C3 -0.7(6) . . . . ?
C40 C1 C2 C3 179.2(3) . . . . ?
C1 C2 C3 C4 0.1(6) . . . . ?
C2 C3 C4 C5 0.2(6) . . . . ?
C2 C3 C4 C7 -177.4(3) . . . . ?
C3 C4 C5 C6 0.2(6) . . . . ?
C7 C4 C5 C6 177.8(3) . . . . ?
C4 C5 C6 C1 -0.9(6) . . . . ?
C2 C1 C6 C5 1.1(6) . . . . ?
C40 C1 C6 C5 -178.8(3) . . . . ?
C5 C4 C7 N10 23.8(5) . . . . ?
C3 C4 C7 N10 -158.7(4) . . . . ?
C5 C4 C7 C8 -152.6(4) . . . . ?
C3 C4 C7 C8 24.9(6) . . . . ?
N10 C7 C8 N90 1.2(4) . . . . ?
C4 C7 C8 N90 177.9(3) . . . . ?
N90 N9 N10 C7 0.7(4) . . . . ?
C8 C7 N10 N9 -1.2(4) . . . . ?
C4 C7 N10 N9 -178.3(3) . . . . ?
N90 C11 C12 O13 -61.0(5) . . . . ?
C11 C12 O13 C14 -178.8(3) . . . . ?
C12 O13 C14 C15 -173.5(4) . . . . ?
O13 C14 C15 O16 -48.5(5) . . . . ?
C14 C15 O16 C17 -62.3(5) . . . . ?
C15 O16 C17 C18 175.3(3) . . . . ?
O16 C17 C18 N91 -62.7(4) . . . . ?
N91 N19 N20 C21 0.2(5) . . . . ?
N19 N20 C21 C22 -0.7(5) . . . . ?
N19 N20 C21 C23 -179.1(3) . . . . ?
N20 C21 C22 N91 0.8(4) . . . . ?
C23 C21 C22 N91 179.0(4) . . . . ?
N20 C21 C23 C28 -4.7(6) . . . . ?
C22 C21 C23 C28 177.2(4) . . . . ?
N20 C21 C23 C24 175.5(4) . . . . ?
C22 C21 C23 C24 -2.5(7) . . . . ?
C28 C23 C24 C25 2.9(6) . . . . ?
C21 C23 C24 C25 -177.3(3) . . . . ?
C23 C24 C25 C26 -1.8(6) . . . . ?
C24 C25 C26 C27 -0.4(6) . . . . ?
C24 C25 C26 C29 175.9(4) . . . . ?
C25 C26 C27 C28 1.5(6) . . . . ?
C29 C26 C27 C28 -175.1(4) . . . . ?
C26 C27 C28 C23 -0.4(6) . . . . ?
C24 C23 C28 C27 -1.8(6) . . . . ?
C21 C23 C28 C27 178.5(4) . . . . ?
C25 C26 C29 C30 8.7(7) . . . . ?
C27 C26 C29 C30 -175.0(4) . . . . ?
C26 C29 C30 C32 2.9(7) . . . . ?
C26 C29 C30 C31 -179.2(4) . . . . ?
C29 C30 C31 O2 -167.5(4) . . . . ?
C32 C30 C31 O2 10.6(6) . . . . ?
C29 C30 C31 O1 12.5(5) . . . . ?
C32 C30 C31 O1 -169.4(4) . . . . ?
C29 C30 C32 N33 -77.2(5) . . . . ?
C31 C30 C32 N33 104.8(4) . . . . ?
C30 C32 N33 C34 165.7(3) . . . . ?
C30 C32 N33 C38 -65.1(4) . . . . ?
C32 N33 C34 C35 56.8(4) . . . . ?
C38 N33 C34 C35 -69.9(4) . . . . ?
N33 C34 C35 C36 172.0(3) . . . . ?
C34 C35 C36 C37 -73.6(4) . . . . ?
C34 N33 C38 C39 -49.1(4) . . . . ?
C32 N33 C38 C39 -176.1(3) . . . . ?
N33 C38 C39 C40 -71.0(5) . . . . ?
N33 C38 C39 C41 114.3(4) . . . . ?
C41 C39 C40 C1 177.6(4) . . . . ?
C38 C39 C40 C1 2.6(7) . . . . ?
C2 C1 C40 C39 7.2(7) . . . . ?
C6 C1 C40 C39 -172.9(4) . . . . ?
C40 C39 C41 O3 -6.2(6) . . . . ?
C38 C39 C41 O3 169.1(4) . . . . ?
C40 C39 C41 O4 174.1(3) . . . . ?
C38 C39 C41 O4 -10.5(5) . . . . ?
C7 C8 N90 N9 -0.7(4) . . . . ?
C7 C8 N90 C11 -176.6(3) . . . . ?
N10 N9 N90 C8 0.0(4) . . . . ?
N10 N9 N90 C11 176.2(3) . . . . ?
C12 C11 N90 C8 112.6(4) . . . . ?
C12 C11 N90 N9 -62.9(5) . . . . ?
C21 C22 N91 N19 -0.7(4) . . . . ?
C21 C22 N91 C18 -178.1(4) . . . . ?
N20 N19 N91 C22 0.3(5) . . . . ?
N20 N19 N91 C18 177.9(3) . . . . ?
C17 C18 N91 C22 114.1(4) . . . . ?
C17 C18 N91 N19 -63.1(5) . . . . ?
O2 C31 O1 C31B 1.0(7) . . . . ?
C30 C31 O1 C31B -179.0(3) . . . . ?
O3 C41 O4 C42 -2.0(6) . . . . ?
C39 C41 O4 C42 177.6(3) . . . . ?
